data_4117002
loop_
_publ_author_name
'Ling Tong'
'Douglas M. Ho'
'Nancy J. Vogelaar'
'Clarence E. Schutt'
'Robert A. Pascal'

_publ_section_title
;
 The Albatrossenes: Large, Cleft-Containing, Polyphenyl Polycyclic
 Aromatic Hydrocarbons
;
_journal_name_full 'Journal of the American Chemical Society'
_journal_page_first 7291
_journal_page_last 7302
_journal_paper_doi 10.1021/ja971261k
_journal_volume 119
_journal_year 1997
_chemical_compound_source 'see text'
_chemical_formula_structural 'C~110~H~72~Br~2~ . 2CH~2~Cl~2~ . 4CH~4~O'
_chemical_formula_sum 'C116 H92 Br2 Cl4 O4'
_chemical_formula_weight 1851.52
_chemical_name_systematic
;
 1,3-Bis[4-(4-bromophenyl)-2,3,5,6,7,8-hexaphenyl-1-naphthyl]benzene
 . 2Dichloromethane . 4Methanol Solvate
;
_space_group_IT_number 154
_symmetry_cell_setting trigonal
_symmetry_space_group_name_Hall 'P 32 2"'
_symmetry_space_group_name_H-M 'P 32 2 1'
_atom_sites_solution_hydrogens geom
_atom_sites_solution_primary heavy
_atom_sites_solution_secondary difmap
_audit_creation_method SHELXL
_cell_angle_alpha 90.00
_cell_angle_beta 90.00
_cell_angle_gamma 120.00
_cell_formula_units_Z 3
_cell_length_a 17.493(2)
_cell_length_b 17.493(2)
_cell_length_c 26.676(4)
_cell_measurement_reflns_used 100
_cell_measurement_temperature 298(2)
_cell_measurement_theta_max 10.001
_cell_measurement_theta_min 4.585
_cell_volume 7069.4(16)
_computing_cell_refinement 'Siemens XSCANS'
_computing_data_collection 'Siemens XSCANS'
_computing_data_reduction 'Siemens XSCANS'
_computing_molecular_graphics 'Siemens SHELXTL'
_computing_publication_material 'SHELXL-93, Siemens SHELXTL'
_computing_structure_refinement SHELXL-93
_computing_structure_solution 'Siemens SHELXTL'
_diffrn_ambient_temperature 298(2)
_diffrn_measurement_device 'Siemens P4'
_diffrn_measurement_method '\w scans'
_diffrn_radiation_monochromator graphite
_diffrn_radiation_source 'normal-focus sealed tube'
_diffrn_radiation_type MoK\a
_diffrn_radiation_wavelength 0.71073
_diffrn_reflns_av_R_equivalents 0.0669
_diffrn_reflns_av_sigmaI/netI 0.3550
_diffrn_reflns_limit_h_max 17
_diffrn_reflns_limit_h_min 0
_diffrn_reflns_limit_k_max 0
_diffrn_reflns_limit_k_min -18
_diffrn_reflns_limit_l_max 28
_diffrn_reflns_limit_l_min 0
_diffrn_reflns_number 6594
_diffrn_reflns_theta_max 22.50
_diffrn_reflns_theta_min 1.55
_diffrn_standards_decay_% 0
_diffrn_standards_interval_count 97
_diffrn_standards_number 3
_exptl_absorpt_coefficient_mu 1.028
_exptl_absorpt_correction_type none
_exptl_crystal_colour Colorless
_exptl_crystal_density_diffrn 1.305
_exptl_crystal_density_method none
_exptl_crystal_description Prism
_exptl_crystal_F_000 2874
_exptl_crystal_size_max 0.25
_exptl_crystal_size_mid 0.22
_exptl_crystal_size_min 0.18
_refine_diff_density_max 0.241
_refine_diff_density_min -0.214
_refine_diff_density_rms 0.046
_refine_ls_abs_structure_details 'Flack H D (1983), Acta Cryst. A39, 876-881'
_refine_ls_abs_structure_Flack 0.049(15)
_refine_ls_extinction_method none
_refine_ls_goodness_of_fit_all 0.609
_refine_ls_goodness_of_fit_obs 1.011
_refine_ls_hydrogen_treatment 'xyz riding, U(H) = 1.2U(C)'
_refine_ls_matrix_type full
_refine_ls_number_parameters 230
_refine_ls_number_reflns 6090
_refine_ls_number_restraints 0
_refine_ls_restrained_S_all 0.609
_refine_ls_restrained_S_obs 1.011
_refine_ls_R_factor_all 0.1764
_refine_ls_R_factor_obs 0.0554
_refine_ls_shift/esd_max 0.000
_refine_ls_shift/esd_mean 0.000
_refine_ls_structure_factor_coef Fsqd
_refine_ls_weighting_details 'w=1/[\s^2^(Fo^2^)+(0.0375P)^2^+0.0000P] where P=(Fo^2^+2Fc^2^)/3'
_refine_ls_weighting_scheme calc
_refine_ls_wR_factor_all 0.1155
_refine_ls_wR_factor_obs 0.0920
_reflns_number_observed 1555
_reflns_number_total 6090
_reflns_observed_criterion >2sigma(I)
_cod_data_source_file ja971261k_4.cif
_cod_data_source_block 96073
_cod_depositor_comments
;
The following automatic conversions were performed:

'_refine_ls_weighting_scheme' value 'calc
w=1/[\s^2^(Fo^2^)+(0.0375P)^2^+0.0000P] where P=(Fo^2^+2Fc^2^)/3' was
changed to 'calc'. New tag '_refine_ls_weighting_details' was
created. The value of the new tag was set to
'w=1/[\s^2^(Fo^2^)+(0.0375P)^2^+0.0000P] where P=(Fo^2^+2Fc^2^)/3'.

Automatic conversion script
Id: cif_fix_values 3143 2015-03-26 13:38:13Z robertas 

The following automatic conversions were performed:

'_atom_sites_solution_primary' value 'heavy-atom method' was changed
to 'heavy'.

Automatic conversion script
Id: cif_fix_values 6452 2018-10-05 10:23:21Z andrius 
;
_cod_original_cell_volume 7069.2(17)
_cod_database_code 4117002

loop_
_symmetry_equiv_pos_as_xyz
'x, y, z'
'-y, x-y, z+2/3'
'-x+y, -x, z+1/3'
'y, x, -z'
'x-y, -y, -z+1/3'
'-x, -x+y, -z+2/3'

loop_
_atom_site_aniso_label
_atom_site_aniso_U_11
_atom_site_aniso_U_22
_atom_site_aniso_U_33
_atom_site_aniso_U_23
_atom_site_aniso_U_13
_atom_site_aniso_U_12
Br' 0.1413(14) 0.1535(14) 0.1277(10) 0.0328(11) -0.0459(11) 0.0957(12)

loop_
_atom_site_label
_atom_site_type_symbol
_atom_site_fract_x
_atom_site_fract_y
_atom_site_fract_z
_atom_site_U_iso_or_equiv
_atom_site_thermal_displace_type
_atom_site_occupancy
_atom_site_calc_flag
_atom_site_refinement_flags
C1 C 1.0000 0.6252(6) 0.3333 0.033(3) Uiso 1 d S
H1 H 1.0000 0.6783(6) 0.3333 0.040 Uiso 1 calc SR
C2 C 0.9598(5) 0.5655(5) 0.2931(3) 0.025(2) Uiso 1 d .
C3 C 0.9643(5) 0.4893(5) 0.2940(3) 0.038(2) Uiso 1 d .
H3 H 0.9425(5) 0.4506(5) 0.2670(3) 0.046 Uiso 1 calc R
C4 C 1.0000 0.4697(6) 0.3333 0.028(3) Uiso 1 d S
H4 H 1.0000 0.4166(6) 0.3333 0.034 Uiso 1 calc SR
C1' C 0.9140(5) 0.5914(5) 0.2549(3) 0.027(2) Uiso 1 d .
C2' C 0.9547(5) 0.6272(5) 0.2094(3) 0.037(2) Uiso 1 d .
C3' C 0.9217(5) 0.6681(5) 0.1761(3) 0.037(2) Uiso 1 d .
C4' C 0.8569(5) 0.6843(5) 0.1918(3) 0.031(2) Uiso 1 d .
C4A' C 0.8138(5) 0.6509(5) 0.2403(3) 0.036(2) Uiso 1 d .
C5' C 0.7495(5) 0.6701(5) 0.2589(3) 0.031(2) Uiso 1 d .
C6' C 0.6961(6) 0.6205(6) 0.2996(3) 0.047(3) Uiso 1 d .
C7' C 0.7097(5) 0.5536(5) 0.3220(3) 0.041(3) Uiso 1 d .
C8' C 0.7727(5) 0.5392(5) 0.3052(3) 0.030(2) Uiso 1 d .
C8A' C 0.8379(6) 0.5968(6) 0.2672(3) 0.042(3) Uiso 1 d .
C9' C 1.0347(6) 0.6222(6) 0.1903(3) 0.048(3) Uiso 1 d .
C10' C 1.1151(6) 0.6959(6) 0.1824(3) 0.055(3) Uiso 1 d .
H10' H 1.1242(6) 0.7503(6) 0.1933(3) 0.066 Uiso 1 calc R
C11' C 1.1830(7) 0.6918(7) 0.1588(3) 0.079(4) Uiso 1 d .
H11' H 1.2376(7) 0.7428(7) 0.1548(3) 0.094 Uiso 1 calc R
C12' C 1.1707(7) 0.6152(7) 0.1416(3) 0.082(4) Uiso 1 d .
H12' H 1.2172(7) 0.6143(7) 0.1252(3) 0.098 Uiso 1 calc R
C13' C 1.0916(6) 0.5363(6) 0.1470(3) 0.057(3) Uiso 1 d .
H13' H 1.0835(6) 0.4835(6) 0.1339(3) 0.068 Uiso 1 calc R
C14' C 1.0246(5) 0.5412(5) 0.1733(3) 0.043(3) Uiso 1 d .
H14' H 0.9719(5) 0.4894(5) 0.1797(3) 0.052 Uiso 1 calc R
C15' C 0.9566(5) 0.6928(6) 0.1254(3) 0.038(2) Uiso 1 d .
C16' C 1.0135(5) 0.7804(6) 0.1105(3) 0.056(3) Uiso 1 d .
H16' H 1.0286(5) 0.8254(6) 0.1337(3) 0.067 Uiso 1 calc R
C17' C 1.0481(6) 0.8021(7) 0.0620(3) 0.077(3) Uiso 1 d .
H17' H 1.0840(6) 0.8611(7) 0.0533(3) 0.093 Uiso 1 calc R
C18' C 1.0308(5) 0.7406(6) 0.0287(3) 0.055(3) Uiso 1 d .
H18' H 1.0566(5) 0.7571(6) -0.0028(3) 0.066 Uiso 1 calc R
C19' C 0.9743(6) 0.6498(6) 0.0389(3) 0.070(3) Uiso 1 d .
H19' H 0.9601(6) 0.6061(6) 0.0149(3) 0.084 Uiso 1 calc R
C20' C 0.9411(5) 0.6308(6) 0.0887(3) 0.054(3) Uiso 1 d .
H20' H 0.9060(5) 0.5716(6) 0.0974(3) 0.064 Uiso 1 calc R
C21' C 0.8182(6) 0.7216(6) 0.1552(3) 0.039(2) Uiso 1 d .
C22' C 0.8563(5) 0.8124(6) 0.1484(3) 0.050(3) Uiso 1 d .
H22' H 0.9056(5) 0.8508(6) 0.1672(3) 0.060 Uiso 1 calc R
C23' C 0.8203(6) 0.8472(6) 0.1129(3) 0.055(3) Uiso 1 d .
H23' H 0.8433(6) 0.9076(6) 0.1087(3) 0.066 Uiso 1 calc R
C24' C 0.7510(7) 0.7872(7) 0.0861(3) 0.072(3) Uiso 1 d .
Br' Br 0.7030(1) 0.8359(1) 0.0392(1) 0.131(1) Uani 1 d .
C25' C 0.7149(6) 0.6981(7) 0.0904(4) 0.084(3) Uiso 1 d .
H25' H 0.6675(6) 0.6600(7) 0.0703(4) 0.101 Uiso 1 calc R
C26' C 0.7499(5) 0.6651(6) 0.1250(3) 0.042(2) Uiso 1 d .
H26' H 0.7270(5) 0.6045(6) 0.1277(3) 0.050 Uiso 1 calc R
C27' C 0.7410(5) 0.7476(5) 0.2442(3) 0.033(2) Uiso 1 d .
C28' C 0.7998(6) 0.8301(6) 0.2602(3) 0.055(3) Uiso 1 d .
H28' H 0.8477(6) 0.8370(6) 0.2789(3) 0.067 Uiso 1 calc R
C29' C 0.7937(7) 0.9059(7) 0.2509(3) 0.084(4) Uiso 1 d .
H29' H 0.8347(7) 0.9615(7) 0.2629(3) 0.101 Uiso 1 calc R
C30' C 0.7227(7) 0.8911(7) 0.2226(3) 0.084(4) Uiso 1 d .
H30' H 0.7163(7) 0.9401(7) 0.2169(3) 0.101 Uiso 1 calc R
C31' C 0.6637(6) 0.8188(7) 0.2029(3) 0.080(4) Uiso 1 d .
H31' H 0.6190(6) 0.8149(7) 0.1823(3) 0.096 Uiso 1 calc R
C32' C 0.6732(6) 0.7435(7) 0.2158(3) 0.069(3) Uiso 1 d .
H32' H 0.6304(6) 0.6884(7) 0.2041(3) 0.083 Uiso 1 calc R
C33' C 0.6249(6) 0.6397(6) 0.3200(3) 0.047(3) Uiso 1 d .
C34' C 0.6481(7) 0.7094(6) 0.3549(3) 0.075(3) Uiso 1 d .
H34' H 0.7066(7) 0.7447(6) 0.3647(3) 0.090 Uiso 1 calc R
C35' C 0.5846(7) 0.7242(6) 0.3739(3) 0.077(3) Uiso 1 d .
H35' H 0.5991(7) 0.7711(6) 0.3956(3) 0.093 Uiso 1 calc R
C36' C 0.5012(7) 0.6700(6) 0.3608(3) 0.084(4) Uiso 1 d .
H36' H 0.4574(7) 0.6780(6) 0.3753(3) 0.101 Uiso 1 calc R
C37' C 0.4767(7) 0.6030(7) 0.3270(3) 0.088(4) Uiso 1 d .
H37' H 0.4178(7) 0.5687(7) 0.3175(3) 0.106 Uiso 1 calc R
C38' C 0.5393(6) 0.5868(6) 0.3070(3) 0.077(4) Uiso 1 d .
H38' H 0.5233(6) 0.5402(6) 0.2848(3) 0.093 Uiso 1 calc R
C39' C 0.6420(6) 0.4950(6) 0.3625(3) 0.043(3) Uiso 1 d .
C40' C 0.6467(6) 0.5269(6) 0.4085(3) 0.062(3) Uiso 1 d .
H40' H 0.6939(6) 0.5821(6) 0.4167(3) 0.074 Uiso 1 calc R
C41' C 0.5805(7) 0.4782(7) 0.4457(4) 0.100(4) Uiso 1 d .
H41' H 0.5824(7) 0.4995(7) 0.4779(4) 0.120 Uiso 1 calc R
C42' C 0.5156(7) 0.3994(8) 0.4300(4) 0.114(4) Uiso 1 d .
H42' H 0.4703(7) 0.3661(8) 0.4524(4) 0.136 Uiso 1 calc R
C43' C 0.5112(7) 0.3648(7) 0.3841(4) 0.092(4) Uiso 1 d .
H43' H 0.4666(7) 0.3076(7) 0.3770(4) 0.110 Uiso 1 calc R
C44' C 0.5717(6) 0.4131(6) 0.3479(3) 0.059(3) Uiso 1 d .
H44' H 0.5663(6) 0.3924(6) 0.3152(3) 0.071 Uiso 1 calc R
C45' C 0.7790(6) 0.4615(6) 0.3247(3) 0.049(3) Uiso 1 d .
C46' C 0.7977(5) 0.4520(6) 0.3741(3) 0.052(3) Uiso 1 d .
H46' H 0.8089(5) 0.4964(6) 0.3971(3) 0.062 Uiso 1 calc R
C47' C 0.8000(6) 0.3752(6) 0.3905(4) 0.074(3) Uiso 1 d .
H47' H 0.8183(6) 0.3702(6) 0.4224(4) 0.089 Uiso 1 calc R
C48' C 0.7736(6) 0.3114(6) 0.3562(4) 0.073(3) Uiso 1 d .
H48' H 0.7709(6) 0.2598(6) 0.3673(4) 0.088 Uiso 1 calc R
C49' C 0.7505(5) 0.3104(5) 0.3085(3) 0.051(3) Uiso 1 d .
H49' H 0.7338(5) 0.2619(5) 0.2876(3) 0.061 Uiso 1 calc R
C50' C 0.7536(5) 0.3908(5) 0.2916(3) 0.043(3) Uiso 1 d .
H50' H 0.7387(5) 0.3952(5) 0.2587(3) 0.052 Uiso 1 calc R

loop_
_atom_type_symbol
_atom_type_description
_atom_type_scat_dispersion_real
_atom_type_scat_dispersion_imag
_atom_type_scat_source
C C 0.0033 0.0016 'International Tables Vol C Tables 4.2.6.8 and 6.1.1.4'
H H 0.0000 0.0000 'International Tables Vol C Tables 4.2.6.8 and 6.1.1.4'
O O 0.0106 0.0060 'International Tables Vol C Tables 4.2.6.8 and 6.1.1.4'
Cl Cl 0.1484 0.1585 'International Tables Vol C Tables 4.2.6.8 and 6.1.1.4'
Br Br -0.2901 2.4595 'International Tables Vol C Tables 4.2.6.8 and 6.1.1.4'

loop_
_geom_angle_atom_site_label_1
_geom_angle_atom_site_label_2
_geom_angle_atom_site_label_3
_geom_angle
_geom_angle_site_symmetry_3
_geom_angle_publ_flag
C2 C1 C2 121.4(10) 6_765 yes
C1 C2 C3 117.1(8) . yes
C1 C2 C1' 115.9(7) . yes
C3 C2 C1' 127.0(7) . yes
C2 C3 C4 121.1(8) . yes
C3 C4 C3 122.0(10) 6_765 yes
C2 C1' C2' 119.9(7) . yes
C2 C1' C8A' 121.6(7) . yes
C2' C1' C8A' 117.3(7) . yes
C1' C2' C3' 121.6(7) . yes
C1' C2' C9' 122.9(7) . yes
C3' C2' C9' 115.5(7) . yes
C2' C3' C4' 119.9(7) . yes
C2' C3' C15' 120.6(7) . yes
C4' C3' C15' 119.5(7) . yes
C3' C4' C4A' 120.3(7) . yes
C3' C4' C21' 119.4(7) . yes
C4A' C4' C21' 119.4(7) . yes
C4' C4A' C5' 121.8(7) . yes
C4' C4A' C8A' 116.8(7) . yes
C5' C4A' C8A' 121.5(7) . yes
C4A' C5' C6' 118.9(8) . yes
C4A' C5' C27' 125.3(7) . yes
C6' C5' C27' 115.1(7) . yes
C5' C6' C7' 119.5(8) . yes
C5' C6' C33' 119.8(8) . yes
C7' C6' C33' 120.7(8) . yes
C6' C7' C8' 120.4(8) . yes
C6' C7' C39' 116.5(8) . yes
C8' C7' C39' 122.9(8) . yes
C7' C8' C8A' 122.2(8) . yes
C7' C8' C45' 119.8(8) . yes
C8A' C8' C45' 118.0(7) . yes
C1' C8A' C4A' 122.2(8) . yes
C1' C8A' C8' 122.8(8) . yes
C4A' C8A' C8' 114.7(8) . yes
C2' C9' C10' 122.4(9) . yes
C2' C9' C14' 120.3(8) . yes
C10' C9' C14' 116.7(9) . yes
C9' C10' C11' 121.9(10) . yes
C10' C11' C12' 120.1(11) . yes
C11' C12' C13' 123.1(11) . yes
C12' C13' C14' 116.0(9) . yes
C9' C14' C13' 122.2(9) . yes
C3' C15' C16' 123.2(8) . yes
C3' C15' C20' 122.4(8) . yes
C16' C15' C20' 114.2(8) . yes
C15' C16' C17' 122.2(9) . yes
C16' C17' C18' 120.9(10) . yes
C17' C18' C19' 122.5(9) . yes
C18' C19' C20' 114.6(8) . yes
C15' C20' C19' 125.5(9) . yes
C4' C21' C22' 121.0(8) . yes
C4' C21' C26' 119.1(8) . yes
C22' C21' C26' 119.6(8) . yes
C21' C22' C23' 120.6(8) . yes
C22' C23' C24' 115.9(9) . yes
Br' C24' C23' 115.0(8) . yes
Br' C24' C25' 120.3(9) . yes
C23' C24' C25' 124.7(10) . yes
C24' C25' C26' 119.0(10) . yes
C21' C26' C25' 120.0(9) . yes
C5' C27' C28' 121.2(8) . yes
C5' C27' C32' 124.9(8) . yes
C28' C27' C32' 113.9(9) . yes
C27' C28' C29' 125.0(10) . yes
C28' C29' C30' 114.2(11) . yes
C29' C30' C31' 128.5(12) . yes
C30' C31' C32' 113.6(11) . yes
C27' C32' C31' 124.7(10) . yes
C6' C33' C34' 120.1(9) . yes
C6' C33' C38' 119.9(9) . yes
C34' C33' C38' 119.9(9) . yes
C33' C34' C35' 119.8(10) . yes
C34' C35' C36' 118.4(10) . yes
C35' C36' C37' 123.2(11) . yes
C36' C37' C38' 119.6(10) . yes
C33' C38' C37' 119.0(10) . yes
C7' C39' C40' 119.8(8) . yes
C7' C39' C44' 118.3(8) . yes
C40' C39' C44' 121.6(9) . yes
C39' C40' C41' 121.6(10) . yes
C40' C41' C42' 114.3(10) . yes
C41' C42' C43' 124.9(12) . yes
C42' C43' C44' 120.6(11) . yes
C39' C44' C43' 116.7(9) . yes
C8' C45' C46' 124.1(8) . yes
C8' C45' C50' 116.5(8) . yes
C46' C45' C50' 118.9(9) . yes
C45' C46' C47' 121.3(9) . yes
C46' C47' C48' 114.5(9) . yes
C47' C48' C49' 130.0(10) . yes
C48' C49' C50' 114.7(9) . yes
C45' C50' C49' 120.2(8) . yes
C2 C1 H1 119.3(5) . ?
C2 C3 H3 119.4(4) . ?
C4 C3 H3 119.4(5) . ?
C3 C4 H4 119.0(5) . ?
C9' C10' H10' 119.0(6) . ?
C11' C10' H10' 119.0(6) . ?
C10' C11' H11' 120.0(6) . ?
C12' C11' H11' 120.0(7) . ?
C11' C12' H12' 118.5(7) . ?
C13' C12' H12' 118.5(6) . ?
C12' C13' H13' 122.0(6) . ?
C14' C13' H13' 122.0(5) . ?
C9' C14' H14' 118.9(5) . ?
C13' C14' H14' 118.9(6) . ?
C15' C16' H16' 118.9(5) . ?
C17' C16' H16' 118.9(6) . ?
C16' C17' H17' 119.6(6) . ?
C18' C17' H17' 119.6(6) . ?
C17' C18' H18' 118.7(6) . ?
C19' C18' H18' 118.7(5) . ?
C18' C19' H19' 122.7(5) . ?
C20' C19' H19' 122.7(6) . ?
C15' C20' H20' 117.2(5) . ?
C19' C20' H20' 117.2(6) . ?
C21' C22' H22' 119.7(5) . ?
C23' C22' H22' 119.7(6) . ?
C22' C23' H23' 122.1(5) . ?
C24' C23' H23' 122.1(6) . ?
C24' C25' H25' 120.5(7) . ?
C26' C25' H25' 120.5(6) . ?
C21' C26' H26' 120.0(5) . ?
C25' C26' H26' 120.0(6) . ?
C27' C28' H28' 117.5(6) . ?
C29' C28' H28' 117.5(6) . ?
C28' C29' H29' 122.9(6) . ?
C30' C29' H29' 122.9(7) . ?
C29' C30' H30' 115.7(7) . ?
C31' C30' H30' 115.7(7) . ?
C30' C31' H31' 123.2(8) . ?
C32' C31' H31' 123.2(6) . ?
C27' C32' H32' 117.7(6) . ?
C31' C32' H32' 117.7(6) . ?
C33' C34' H34' 120.1(6) . ?
C35' C34' H34' 120.1(6) . ?
C34' C35' H35' 120.8(6) . ?
C36' C35' H35' 120.8(7) . ?
C35' C36' H36' 118.4(7) . ?
C37' C36' H36' 118.4(7) . ?
C36' C37' H37' 120.2(7) . ?
C38' C37' H37' 120.2(6) . ?
C33' C38' H38' 120.5(6) . ?
C37' C38' H38' 120.5(6) . ?
C39' C40' H40' 119.2(6) . ?
C41' C40' H40' 119.2(6) . ?
C40' C41' H41' 122.9(6) . ?
C42' C41' H41' 122.9(7) . ?
C41' C42' H42' 117.5(7) . ?
C43' C42' H42' 117.5(8) . ?
C42' C43' H43' 119.7(8) . ?
C44' C43' H43' 119.7(6) . ?
C39' C44' H44' 121.7(6) . ?
C43' C44' H44' 121.7(6) . ?
C45' C46' H46' 119.3(6) . ?
C47' C46' H46' 119.3(6) . ?
C46' C47' H47' 122.7(5) . ?
C48' C47' H47' 122.7(6) . ?
C47' C48' H48' 115.0(6) . ?
C49' C48' H48' 115.0(6) . ?
C48' C49' H49' 122.6(6) . ?
C50' C49' H49' 122.6(5) . ?
C45' C50' H50' 119.9(5) . ?
C49' C50' H50' 119.9(5) . ?

loop_
_geom_bond_atom_site_label_1
_geom_bond_atom_site_label_2
_geom_bond_distance
_geom_bond_publ_flag
C1 C2 1.414(8) yes
C2 C3 1.374(8) yes
C2 C1' 1.500(9) yes
C3 C4 1.350(8) yes
C1' C2' 1.388(8) yes
C1' C8A' 1.419(9) yes
C2' C3' 1.433(8) yes
C2' C9' 1.531(9) yes
C3' C4' 1.362(8) yes
C3' C15' 1.458(9) yes
C4' C4A' 1.466(9) yes
C4' C21' 1.510(8) yes
C4A' C5' 1.414(9) yes
C4A' C8A' 1.408(9) yes
C5' C6' 1.413(9) yes
C5' C27' 1.490(9) yes
C6' C7' 1.436(10) yes
C6' C33' 1.542(10) yes
C7' C8' 1.325(9) yes
C7' C39' 1.550(10) yes
C8' C8A' 1.482(9) yes
C8' C45' 1.511(10) yes
C9' C10' 1.369(9) yes
C9' C14' 1.412(9) yes
C10' C11' 1.378(10) yes
C11' C12' 1.328(11) yes
C12' C13' 1.389(10) yes
C13' C14' 1.405(9) yes
C15' C16' 1.404(9) yes
C15' C20' 1.383(9) yes
C16' C17' 1.398(9) yes
C17' C18' 1.309(10) yes
C18' C19' 1.415(10) yes
C19' C20' 1.422(9) yes
C21' C22' 1.393(9) yes
C21' C26' 1.369(9) yes
C22' C23' 1.430(9) yes
C23' C24' 1.346(10) yes
C24' Br' 1.927(9) yes
C24' C25' 1.363(11) yes
C25' C26' 1.382(10) yes
C27' C28' 1.356(9) yes
C27' C32' 1.378(10) yes
C28' C29' 1.405(10) yes
C29' C30' 1.363(11) yes
C30' C31' 1.280(10) yes
C31' C32' 1.448(11) yes
C33' C34' 1.422(10) yes
C33' C38' 1.354(10) yes
C34' C35' 1.360(11) yes
C35' C36' 1.330(11) yes
C36' C37' 1.366(10) yes
C37' C38' 1.370(11) yes
C39' C40' 1.334(9) yes
C39' C44' 1.398(10) yes
C40' C41' 1.437(10) yes
C41' C42' 1.341(12) yes
C42' C43' 1.352(12) yes
C43' C44' 1.368(11) yes
C45' C46' 1.389(10) yes
C45' C50' 1.398(10) yes
C46' C47' 1.431(11) yes
C47' C48' 1.335(10) yes
C48' C49' 1.332(10) yes
C49' C50' 1.451(9) yes
C1 H1 0.93 ?
C3 H3 0.93 ?
C4 H4 0.93 ?
C10' H10' 0.93 ?
C11' H11' 0.93 ?
C12' H12' 0.93 ?
C13' H13' 0.93 ?
C14' H14' 0.93 ?
C16' H16' 0.93 ?
C17' H17' 0.93 ?
C18' H18' 0.93 ?
C19' H19' 0.93 ?
C20' H20' 0.93 ?
C22' H22' 0.93 ?
C23' H23' 0.93 ?
C25' H25' 0.93 ?
C26' H26' 0.93 ?
C28' H28' 0.93 ?
C29' H29' 0.93 ?
C30' H30' 0.93 ?
C31' H31' 0.93 ?
C32' H32' 0.93 ?
C34' H34' 0.93 ?
C35' H35' 0.93 ?
C36' H36' 0.93 ?
C37' H37' 0.93 ?
C38' H38' 0.93 ?
C40' H40' 0.93 ?
C41' H41' 0.93 ?
C42' H42' 0.93 ?
C43' H43' 0.93 ?
C44' H44' 0.93 ?
C46' H46' 0.93 ?
C47' H47' 0.93 ?
C48' H48' 0.93 ?
C49' H49' 0.93 ?
C50' H50' 0.93 ?

loop_
_geom_torsion_atom_site_label_1
_geom_torsion_atom_site_label_2
_geom_torsion_atom_site_label_3
_geom_torsion_atom_site_label_4
_geom_torsion
_geom_torsion_site_symmetry_1
_geom_torsion_site_symmetry_4
C2 C1 C2 C3 -2.3(5) 6_765 .
C2 C1 C2 C1' 175.8(7) 6_765 .
C1 C2 C3 C4 4.7(10) . .
C1' C2 C3 C4 -173.1(6) . .
C2 C3 C4 C3 -2.5(5) . 6_765
C3 C2 C1' C2' -80.4(11) . .
C1 C2 C1' C2' 101.7(8) . .
C3 C2 C1' C8A' 112.2(9) . .
C1 C2 C1' C8A' -65.6(10) . .
C8A' C1' C2' C3' 0.0(11) . .
C2 C1' C2' C3' -167.8(7) . .
C8A' C1' C2' C9' -177.1(7) . .
C2 C1' C2' C9' 15.0(12) . .
C1' C2' C3' C4' 9.7(12) . .
C9' C2' C3' C4' -173.0(7) . .
C1' C2' C3' C15' -170.3(7) . .
C9' C2' C3' C15' 7.1(11) . .
C2' C3' C4' C4A' -7.1(12) . .
C15' C3' C4' C4A' 172.9(7) . .
C2' C3' C4' C21' -175.8(7) . .
C15' C3' C4' C21' 4.2(12) . .
C3' C4' C4A' C8A' -4.7(11) . .
C21' C4' C4A' C8A' 164.0(7) . .
C3' C4' C4A' C5' 176.8(7) . .
C21' C4' C4A' C5' -14.4(11) . .
C8A' C4A' C5' C6' -12.9(12) . .
C4' C4A' C5' C6' 165.5(7) . .
C8A' C4A' C5' C27' 157.6(8) . .
C4' C4A' C5' C27' -24.0(12) . .
C4A' C5' C6' C7' 1.6(11) . .
C27' C5' C6' C7' -169.8(7) . .
C4A' C5' C6' C33' -179.3(7) . .
C27' C5' C6' C33' 9.3(11) . .
C5' C6' C7' C8' 1.0(13) . .
C33' C6' C7' C8' -178.1(8) . .
C5' C6' C7' C39' -173.4(7) . .
C33' C6' C7' C39' 7.6(12) . .
C6' C7' C8' C8A' 7.2(13) . .
C39' C7' C8' C8A' -178.8(7) . .
C6' C7' C8' C45' -172.4(7) . .
C39' C7' C8' C45' 1.6(13) . .
C5' C4A' C8A' C1' -166.7(7) . .
C4' C4A' C8A' C1' 14.9(12) . .
C5' C4A' C8A' C8' 19.8(11) . .
C4' C4A' C8A' C8' -158.6(7) . .
C2' C1' C8A' C4A' -12.6(12) . .
C2 C1' C8A' C4A' 155.1(7) . .
C2' C1' C8A' C8' 160.4(7) . .
C2 C1' C8A' C8' -31.9(12) . .
C7' C8' C8A' C4A' -17.3(12) . .
C45' C8' C8A' C4A' 162.3(7) . .
C7' C8' C8A' C1' 169.3(8) . .
C45' C8' C8A' C1' -11.1(12) . .
C1' C2' C9' C10' -117.1(9) . .
C3' C2' C9' C10' 65.5(11) . .
C1' C2' C9' C14' 72.1(11) . .
C3' C2' C9' C14' -105.2(9) . .
C14' C9' C10' C11' 0.3(13) . .
C2' C9' C10' C11' -170.8(7) . .
C9' C10' C11' C12' 1.9(14) . .
C10' C11' C12' C13' -1.2(15) . .
C11' C12' C13' C14' -1.8(14) . .
C12' C13' C14' C9' 4.1(11) . .
C10' C9' C14' C13' -3.5(12) . .
C2' C9' C14' C13' 167.8(7) . .
C4' C3' C15' C20' -110.6(10) . .
C2' C3' C15' C20' 69.4(11) . .
C4' C3' C15' C16' 73.9(10) . .
C2' C3' C15' C16' -106.1(10) . .
C20' C15' C16' C17' 2.3(12) . .
C3' C15' C16' C17' 178.2(8) . .
C15' C16' C17' C18' -2.1(14) . .
C16' C17' C18' C19' 2.3(15) . .
C17' C18' C19' C20' -2.5(13) . .
C16' C15' C20' C19' -2.9(12) . .
C3' C15' C20' C19' -178.8(8) . .
C18' C19' C20' C15' 3.0(13) . .
C3' C4' C21' C26' 86.0(10) . .
C4A' C4' C21' C26' -82.8(9) . .
C3' C4' C21' C22' -87.7(10) . .
C4A' C4' C21' C22' 103.4(9) . .
C26' C21' C22' C23' 4.9(12) . .
C4' C21' C22' C23' 178.7(7) . .
C21' C22' C23' C24' -2.4(12) . .
C22' C23' C24' C25' -0.6(14) . .
C22' C23' C24' Br' 179.3(5) . .
C23' C24' C25' C26' 1.0(16) . .
Br' C24' C25' C26' -178.9(6) . .
C22' C21' C26' C25' -4.6(12) . .
C4' C21' C26' C25' -178.4(7) . .
C24' C25' C26' C21' 1.7(13) . .
C6' C5' C27' C28' 97.9(9) . .
C4A' C5' C27' C28' -72.8(10) . .
C6' C5' C27' C32' -79.1(10) . .
C4A' C5' C27' C32' 110.2(10) . .
C32' C27' C28' C29' 1.5(13) . .
C5' C27' C28' C29' -175.8(8) . .
C27' C28' C29' C30' -1.1(14) . .
C28' C29' C30' C31' -2.1(16) . .
C29' C30' C31' C32' 4.1(15) . .
C28' C27' C32' C31' 0.8(13) . .
C5' C27' C32' C31' 178.0(7) . .
C30' C31' C32' C27' -3.4(13) . .
C5' C6' C33' C38' 100.7(10) . .
C7' C6' C33' C38' -80.2(11) . .
C5' C6' C33' C34' -83.1(10) . .
C7' C6' C33' C34' 96.0(10) . .
C38' C33' C34' C35' -1.8(14) . .
C6' C33' C34' C35' -178.0(8) . .
C33' C34' C35' C36' 2.8(14) . .
C34' C35' C36' C37' -3.7(15) . .
C35' C36' C37' C38' 3.4(16) . .
C34' C33' C38' C37' 1.5(14) . .
C6' C33' C38' C37' 177.7(8) . .
C36' C37' C38' C33' -2.2(15) . .
C8' C7' C39' C40' 109.2(10) . .
C6' C7' C39' C40' -76.6(11) . .
C8' C7' C39' C44' -77.8(11) . .
C6' C7' C39' C44' 96.4(9) . .
C44' C39' C40' C41' 1.1(14) . .
C7' C39' C40' C41' 173.9(8) . .
C39' C40' C41' C42' 0.3(14) . .
C40' C41' C42' C43' 1.8(17) . .
C41' C42' C43' C44' -5.3(18) . .
C42' C43' C44' C39' 6.3(15) . .
C40' C39' C44' C43' -4.3(13) . .
C7' C39' C44' C43' -177.2(8) . .
C7' C8' C45' C46' -64.3(12) . .
C8A' C8' C45' C46' 116.1(9) . .
C7' C8' C45' C50' 107.5(9) . .
C8A' C8' C45' C50' -72.1(10) . .
C50' C45' C46' C47' 6.3(13) . .
C8' C45' C46' C47' 178.0(8) . .
C45' C46' C47' C48' -7.0(13) . .
C46' C47' C48' C49' 4.3(16) . .
C47' C48' C49' C50' -0.8(15) . .
C46' C45' C50' C49' -2.5(13) . .
C8' C45' C50' C49' -174.8(7) . .
C48' C49' C50' C45' -0.2(12) . .
